data_7008485
loop_
_publ_author_name
'Bratsos, Ioannis'
'Zangrando, Ennio'
'Serli, Barbara'
'Katsaros, Nikos'
'Alessio, Enzo'

_publ_section_title
;
 The unprecedented bridging coordination mode of 1,1-cyclobutane
 dicarboxylate (mu-cbdc-O,O') stabilized by intramolecular hydrogen
 bonds in ruthenium(II) complexes.
;
_journal_issue 24
_journal_name_full 'Dalton transactions (Cambridge, England : 2003)'
_journal_page_first 3881
_journal_page_last 3885
_journal_paper_doi 10.1039/b503412d
_journal_year 2005
_chemical_formula_moiety 'C24 H52 O16 Ru2 S6'
_chemical_formula_sum 'C24 H52 O16 Ru2 S6'
_chemical_formula_weight 991.16
_chemical_name_systematic
;
bis[(fac-tris(dimethylsulfoxide,S)-aquo-(mu-cyclobutane-1,1-dicarboxylato,O,O')
-ruthenium(II)]
;
_space_group_IT_number 14
_symmetry_cell_setting monoclinic
_symmetry_space_group_name_Hall '-P 2yn'
_symmetry_space_group_name_H-M 'P 1 21/n 1'
_atom_sites_solution_hydrogens geom
_atom_sites_solution_primary direct
_atom_sites_solution_secondary difmap
_audit_creation_method SHELXL-97
_cell_angle_alpha 90.00
_cell_angle_beta 91.06(2)
_cell_angle_gamma 90.00
_cell_formula_units_Z 4
_cell_length_a 8.679(3)
_cell_length_b 21.728(4)
_cell_length_c 20.710(4)
_cell_measurement_temperature 293(2)
_cell_volume 3904.8(17)
_computing_cell_refinement 'Denzo-Scalepack (Macromol. Crystall., 1997)'
_computing_data_collection 'Nonius Xpress'
_computing_data_reduction 'Denzo-Scalepack (Macromol. Crystall., 1997)'
_computing_molecular_graphics 'Ortep3/windows (Farrugia,1997)'
_computing_publication_material 'Wingx 1.64.05 (Farrugia, 1999)'
_computing_structure_refinement 'SHELX97 (Sheldrick, 1998)'
_computing_structure_solution 'SHELX97 (Sheldrick, 1998)'
_diffrn_ambient_temperature 293(2)
_diffrn_measured_fraction_theta_full 0.998
_diffrn_measured_fraction_theta_max 0.998
_diffrn_measurement_device_type 'image plate dip1030'
_diffrn_measurement_method 'laser scanner'
_diffrn_radiation_monochromator graphite
_diffrn_radiation_source 'fine-focus sealed tube'
_diffrn_radiation_type Mok\a
_diffrn_radiation_wavelength 0.71073
_diffrn_reflns_av_R_equivalents 0.0000
_diffrn_reflns_av_sigmaI/netI 0.0441
_diffrn_reflns_limit_h_max 12
_diffrn_reflns_limit_h_min -12
_diffrn_reflns_limit_k_max 31
_diffrn_reflns_limit_k_min -30
_diffrn_reflns_limit_l_max 29
_diffrn_reflns_limit_l_min -28
_diffrn_reflns_number 11921
_diffrn_reflns_theta_full 30.54
_diffrn_reflns_theta_max 30.54
_diffrn_reflns_theta_min 1.36
_exptl_absorpt_coefficient_mu 1.158
_exptl_absorpt_correction_T_max 0.7795
_exptl_absorpt_correction_T_min 0.6307
_exptl_absorpt_correction_type refdelf
_exptl_absorpt_process_details
;
Parkin S,Moezzi B & Hope H, (1995) J. Appl. Cryst. 28, 53-56
Cubic fit to sin(theta)/lambda - 24 parameters
;
_exptl_crystal_colour yellow
_exptl_crystal_density_diffrn 1.686
_exptl_crystal_density_method 'not measured'
_exptl_crystal_description prism
_exptl_crystal_F_000 2032
_exptl_crystal_size_max 0.45
_exptl_crystal_size_mid 0.40
_exptl_crystal_size_min 0.22
_refine_diff_density_max 0.593
_refine_diff_density_min -0.364
_refine_diff_density_rms 0.089
_refine_ls_extinction_method none
_refine_ls_goodness_of_fit_ref 0.918
_refine_ls_hydrogen_treatment mixed
_refine_ls_matrix_type full
_refine_ls_number_parameters 457
_refine_ls_number_reflns 11921
_refine_ls_number_restraints 8
_refine_ls_restrained_S_all 0.918
_refine_ls_R_factor_all 0.0493
_refine_ls_R_factor_gt 0.0331
_refine_ls_shift/su_max 0.002
_refine_ls_shift/su_mean 0.000
_refine_ls_structure_factor_coef Fsqd
_refine_ls_weighting_details 'calc w=1/[\s^2^(Fo^2^)+(0.0414P)^2^] where P=(Fo^2^+2Fc^2^)/3'
_refine_ls_weighting_scheme calc
_refine_ls_wR_factor_gt 0.0777
_refine_ls_wR_factor_ref 0.0816
_reflns_number_gt 8614
_reflns_number_total 11921
_reflns_threshold_expression >2sigma(I)
_cod_data_source_file b503412d.txt
_cod_data_source_block 2
_cod_original_sg_symbol_H-M 'P 21/n'
_cod_database_code 7008485

loop_
_symmetry_equiv_pos_as_xyz
'x, y, z'
'-x+1/2, y+1/2, -z+1/2'
'-x, -y, -z'
'x-1/2, -y-1/2, z-1/2'

loop_
_atom_site_label
_atom_site_type_symbol
_atom_site_fract_x
_atom_site_fract_y
_atom_site_fract_z
_atom_site_U_iso_or_equiv
_atom_site_adp_type
_atom_site_occupancy
_atom_site_symmetry_multiplicity
_atom_site_calc_flag
_atom_site_refinement_flags
_atom_site_disorder_assembly
_atom_site_disorder_group
Ru1 Ru 0.74632(2) 0.113793(8) 0.655025(8) 0.03843(5) Uani 1 1 d D . .
O1W O 0.9167(2) 0.18278(8) 0.64106(9) 0.0520(4) Uani 1 1 d D . .
S1 S 0.54757(7) 0.04801(3) 0.66581(3) 0.04762(13) Uani 1 1 d . . .
S2 S 0.86452(8) 0.05127(3) 0.58341(3) 0.05022(14) Uani 1 1 d . . .
S3 S 0.88736(8) 0.08218(3) 0.74256(3) 0.05041(14) Uani 1 1 d . . .
O11 O 0.5707(2) -0.01157(8) 0.69925(11) 0.0701(6) Uani 1 1 d . . .
O12 O 0.7895(2) 0.04415(9) 0.51909(9) 0.0632(5) Uani 1 1 d . . .
O13 O 1.0090(3) 0.03565(11) 0.73464(10) 0.0810(7) Uani 1 1 d . . .
C1 C 0.3894(3) 0.08575(13) 0.70223(16) 0.0676(8) Uani 1 1 d . . .
H1A H 0.2998 0.0599 0.6992 0.101 Uiso 1 1 calc R . .
H1B H 0.3691 0.1239 0.6803 0.101 Uiso 1 1 calc R . .
H1C H 0.4139 0.0938 0.7468 0.101 Uiso 1 1 calc R . .
C2 C 0.4591(4) 0.03116(14) 0.58923(15) 0.0681(8) Uani 1 1 d . . .
H2A H 0.5344 0.0140 0.5610 0.102 Uiso 1 1 calc R . .
H2B H 0.4182 0.0683 0.5706 0.102 Uiso 1 1 calc R . .
H2C H 0.3771 0.0021 0.5949 0.102 Uiso 1 1 calc R . .
C3 C 1.0566(3) 0.07687(17) 0.57029(16) 0.0764(9) Uani 1 1 d . . .
H3A H 1.1095 0.0472 0.5444 0.115 Uiso 1 1 calc R . .
H3B H 1.1098 0.0814 0.6111 0.115 Uiso 1 1 calc R . .
H3C H 1.0541 0.1158 0.5483 0.115 Uiso 1 1 calc R . .
C4 C 0.9013(5) -0.02531(14) 0.61101(16) 0.0832(10) Uani 1 1 d . . .
H4A H 0.8054 -0.0466 0.6159 0.125 Uiso 1 1 calc R . .
H4B H 0.9554 -0.0239 0.6518 0.125 Uiso 1 1 calc R . .
H4C H 0.9630 -0.0466 0.5801 0.125 Uiso 1 1 calc R . .
C5 C 0.7718(4) 0.05920(16) 0.80832(14) 0.0739(9) Uani 1 1 d . . .
H5A H 0.7174 0.0221 0.7972 0.111 Uiso 1 1 calc R . .
H5B H 0.6992 0.0911 0.8177 0.111 Uiso 1 1 calc R . .
H5C H 0.8365 0.0519 0.8456 0.111 Uiso 1 1 calc R . .
C6 C 0.9808(4) 0.14663(15) 0.78026(16) 0.0792(9) Uani 1 1 d . . .
H6A H 1.0332 0.1333 0.8191 0.119 Uiso 1 1 calc R . .
H6B H 0.9054 0.1772 0.7907 0.119 Uiso 1 1 calc R . .
H6C H 1.0541 0.1639 0.7512 0.119 Uiso 1 1 calc R . .
Ru2 Ru 0.299577(19) 0.344328(8) 0.589725(8) 0.03665(5) Uani 1 1 d D . .
O2W O 0.1357(2) 0.27260(8) 0.60258(9) 0.0498(4) Uani 1 1 d D . .
S4 S 0.49345(7) 0.41209(3) 0.57656(3) 0.04579(13) Uani 1 1 d . . .
S5 S 0.14533(7) 0.40794(3) 0.64697(3) 0.04518(13) Uani 1 1 d . . .
S6 S 0.19157(7) 0.36660(3) 0.49218(3) 0.04640(13) Uani 1 1 d . . .
O14 O 0.4636(2) 0.47889(7) 0.57893(10) 0.0604(5) Uani 1 1 d . . .
O15 O 0.0345(2) 0.44979(9) 0.61426(10) 0.0700(6) Uani 1 1 d . . .
O16 O 0.2685(2) 0.34200(9) 0.43473(8) 0.0601(5) Uani 1 1 d . . .
O1 O 0.7635(2) 0.26160(8) 0.70969(11) 0.0661(5) Uani 1 1 d . . .
O2 O 0.62852(19) 0.17407(7) 0.71699(8) 0.0459(4) Uani 1 1 d . . .
O3 O 0.61354(18) 0.15282(7) 0.58069(8) 0.0448(4) Uani 1 1 d . . .
O4 O 0.7987(2) 0.20130(10) 0.52602(9) 0.0653(5) Uani 1 1 d . . .
O5 O 0.44516(18) 0.28027(7) 0.54678(7) 0.0428(3) Uani 1 1 d . . .
O6 O 0.40995(19) 0.31952(7) 0.67725(8) 0.0466(4) Uani 1 1 d . . .
O7 O 0.2770(2) 0.23761(9) 0.71076(10) 0.0629(5) Uani 1 1 d . . .
O8 O 0.2738(2) 0.20787(8) 0.51752(9) 0.0616(5) Uani 1 1 d . . .
C7 C 0.6473(3) 0.39666(15) 0.63203(17) 0.0787(10) Uani 1 1 d . . .
H7A H 0.7360 0.4203 0.6204 0.118 Uiso 1 1 calc R . .
H7B H 0.6722 0.3536 0.6308 0.118 Uiso 1 1 calc R . .
H7C H 0.6169 0.4077 0.6748 0.118 Uiso 1 1 calc R . .
C8 C 0.5915(3) 0.39673(13) 0.50343(15) 0.0661(8) Uani 1 1 d . . .
H8A H 0.5220 0.4027 0.4674 0.099 Uiso 1 1 calc R . .
H8B H 0.6278 0.3550 0.5037 0.099 Uiso 1 1 calc R . .
H8C H 0.6774 0.4243 0.4998 0.099 Uiso 1 1 calc R . .
C9 C 0.2533(4) 0.45103(17) 0.70469(17) 0.0899(12) Uani 1 1 d . . .
H9A H 0.3140 0.4813 0.6829 0.135 Uiso 1 1 calc R . .
H9B H 0.3201 0.4239 0.7288 0.135 Uiso 1 1 calc R . .
H9C H 0.1844 0.4712 0.7336 0.135 Uiso 1 1 calc R . .
C10 C 0.0329(3) 0.36366(13) 0.70131(13) 0.0641(7) Uani 1 1 d . . .
H10A H -0.0236 0.3908 0.7287 0.096 Uiso 1 1 calc R . .
H10B H 0.0998 0.3381 0.7273 0.096 Uiso 1 1 calc R . .
H10C H -0.0378 0.3382 0.6771 0.096 Uiso 1 1 calc R . .
C11 C 0.1668(4) 0.44692(13) 0.47672(14) 0.0655(8) Uani 1 1 d . . .
H11A H 0.2656 0.4656 0.4704 0.098 Uiso 1 1 calc R . .
H11B H 0.1178 0.4659 0.5128 0.098 Uiso 1 1 calc R . .
H11C H 0.1037 0.4524 0.4386 0.098 Uiso 1 1 calc R . .
C12 C -0.0036(3) 0.34119(16) 0.48883(15) 0.0716(8) Uani 1 1 d . . .
H12A H -0.0491 0.3520 0.4478 0.107 Uiso 1 1 calc R . .
H12B H -0.0601 0.3606 0.5227 0.107 Uiso 1 1 calc R . .
H12C H -0.0069 0.2973 0.4942 0.107 Uiso 1 1 calc R . .
C13 C 0.6503(3) 0.23155(11) 0.72695(11) 0.0455(5) Uani 1 1 d . . .
C14 C 0.5190(3) 0.26308(11) 0.76318(11) 0.0483(5) Uani 1 1 d . . .
C15 C 0.3885(3) 0.27281(10) 0.71348(11) 0.0445(5) Uani 1 1 d . . .
C16 C 0.4751(4) 0.23113(14) 0.82707(12) 0.0651(8) Uani 1 1 d . . .
H16A H 0.3649 0.2261 0.8321 0.078 Uiso 1 1 calc R . .
H16B H 0.5287 0.1926 0.8347 0.078 Uiso 1 1 calc R . .
C17 C 0.5408(5) 0.28347(19) 0.86417(16) 0.1017(13) Uani 1 1 d . . .
H17A H 0.6351 0.2731 0.8876 0.122 Uiso 1 1 calc R . .
H17B H 0.4675 0.3026 0.8927 0.122 Uiso 1 1 calc R . .
C18 C 0.5683(4) 0.32054(13) 0.80286(13) 0.0664(8) Uani 1 1 d . . .
H18A H 0.6749 0.3325 0.7972 0.080 Uiso 1 1 calc R . .
H18B H 0.4998 0.3555 0.7974 0.080 Uiso 1 1 calc R . .
C19 C 0.6634(3) 0.18456(10) 0.53327(11) 0.0458(5) Uani 1 1 d . . .
C20 C 0.5376(3) 0.19968(11) 0.48319(11) 0.0479(5) Uani 1 1 d . . .
C21 C 0.4050(3) 0.23028(10) 0.51834(11) 0.0434(5) Uani 1 1 d . . .
C22 C 0.5901(4) 0.23475(15) 0.42242(12) 0.0708(9) Uani 1 1 d . . .
H22A H 0.5247 0.2694 0.4110 0.085 Uiso 1 1 calc R . .
H22B H 0.6977 0.2468 0.4241 0.085 Uiso 1 1 calc R . .
C23 C 0.5591(7) 0.1784(2) 0.38261(17) 0.1293(18) Uani 1 1 d . . .
H23A H 0.6518 0.1600 0.3657 0.155 Uiso 1 1 calc R . .
H23B H 0.4834 0.1851 0.3483 0.155 Uiso 1 1 calc R . .
C24 C 0.4960(4) 0.14413(15) 0.43926(14) 0.0728(9) Uani 1 1 d . . .
H24A H 0.5525 0.1069 0.4500 0.087 Uiso 1 1 calc R . .
H24B H 0.3862 0.1360 0.4357 0.087 Uiso 1 1 calc R . .
H1W H 0.902(4) 0.1927(14) 0.6013(10) 0.109 Uiso 1 1 d D . .
H2W H 0.884(3) 0.2130(9) 0.6635(16) 0.109 Uiso 1 1 d D . .
H3W H 0.163(4) 0.2568(13) 0.6384(12) 0.109 Uiso 1 1 d D . .
H4W H 0.165(4) 0.2466(10) 0.5734(15) 0.109 Uiso 1 1 d D . .

loop_
_atom_site_aniso_label
_atom_site_aniso_U_11
_atom_site_aniso_U_22
_atom_site_aniso_U_33
_atom_site_aniso_U_23
_atom_site_aniso_U_13
_atom_site_aniso_U_12
Ru1 0.03779(10) 0.03663(9) 0.04096(9) 0.00302(7) 0.00344(7) 0.00206(7)
O1W 0.0439(10) 0.0524(9) 0.0598(11) 0.0048(9) 0.0049(8) -0.0075(8)
S1 0.0481(3) 0.0387(3) 0.0563(3) 0.0047(3) 0.0050(3) -0.0039(2)
S2 0.0512(4) 0.0520(3) 0.0475(3) -0.0025(3) 0.0036(3) 0.0121(3)
S3 0.0518(4) 0.0545(3) 0.0448(3) 0.0040(3) -0.0014(3) 0.0098(3)
O11 0.0778(14) 0.0446(9) 0.0878(15) 0.0210(10) 0.0030(11) -0.0051(9)
O12 0.0681(13) 0.0711(12) 0.0501(10) -0.0131(9) -0.0059(9) 0.0147(10)
O13 0.0782(15) 0.0950(16) 0.0695(13) -0.0065(12) -0.0121(11) 0.0453(12)
C1 0.0485(16) 0.0614(16) 0.094(2) -0.0049(16) 0.0185(15) -0.0081(12)
C2 0.0627(19) 0.0704(18) 0.0709(18) -0.0076(15) -0.0064(14) -0.0154(14)
C3 0.0489(17) 0.107(3) 0.0738(19) -0.0242(18) 0.0131(14) 0.0089(16)
C4 0.120(3) 0.0609(17) 0.0689(19) 0.0011(16) 0.0083(19) 0.0373(19)
C5 0.083(2) 0.086(2) 0.0523(15) 0.0188(16) 0.0047(15) 0.0032(17)
C6 0.083(2) 0.080(2) 0.073(2) -0.0008(17) -0.0309(17) -0.0069(18)
Ru2 0.03567(9) 0.03405(8) 0.04028(9) 0.00110(7) 0.00223(6) -0.00008(6)
O2W 0.0467(10) 0.0466(9) 0.0564(10) 0.0024(8) 0.0055(8) -0.0106(7)
S4 0.0418(3) 0.0374(3) 0.0583(3) 0.0068(3) 0.0025(2) -0.0027(2)
S5 0.0418(3) 0.0449(3) 0.0490(3) -0.0051(3) 0.0055(2) 0.0020(2)
S6 0.0474(3) 0.0493(3) 0.0424(3) 0.0013(3) -0.0005(2) 0.0061(2)
O14 0.0671(12) 0.0355(8) 0.0789(13) 0.0030(9) 0.0073(10) -0.0026(8)
O15 0.0712(13) 0.0692(12) 0.0701(12) 0.0146(10) 0.0165(10) 0.0305(10)
O16 0.0704(13) 0.0649(11) 0.0452(9) -0.0016(8) 0.0063(8) 0.0127(9)
O1 0.0592(12) 0.0468(9) 0.0927(15) -0.0052(10) 0.0132(10) -0.0073(8)
O2 0.0483(9) 0.0387(8) 0.0510(9) -0.0020(7) 0.0075(7) -0.0001(7)
O3 0.0450(9) 0.0435(8) 0.0459(8) 0.0089(7) 0.0014(7) 0.0030(7)
O4 0.0556(12) 0.0839(14) 0.0567(11) 0.0188(10) 0.0074(9) -0.0079(10)
O5 0.0445(9) 0.0353(7) 0.0487(9) -0.0014(7) 0.0027(7) 0.0041(6)
O6 0.0499(10) 0.0448(8) 0.0450(8) 0.0066(7) -0.0034(7) -0.0030(7)
O7 0.0565(12) 0.0578(10) 0.0743(13) 0.0204(10) -0.0021(9) -0.0087(9)
O8 0.0589(12) 0.0579(11) 0.0680(12) -0.0163(9) 0.0043(9) -0.0096(9)
C7 0.0484(17) 0.081(2) 0.105(3) 0.0305(19) -0.0233(16) -0.0183(15)
C8 0.0611(18) 0.0563(15) 0.082(2) 0.0041(15) 0.0275(15) -0.0049(13)
C9 0.071(2) 0.100(2) 0.100(3) -0.062(2) 0.0104(18) -0.0096(18)
C10 0.0672(19) 0.0660(16) 0.0598(16) 0.0075(14) 0.0221(14) 0.0109(14)
C11 0.082(2) 0.0593(16) 0.0553(15) 0.0094(13) -0.0007(14) 0.0207(14)
C12 0.0504(17) 0.102(2) 0.0617(17) -0.0015(16) -0.0107(13) -0.0045(16)
C13 0.0485(14) 0.0426(12) 0.0452(12) 0.0016(10) -0.0026(10) 0.0049(10)
C14 0.0628(16) 0.0433(12) 0.0388(11) 0.0004(10) 0.0003(10) 0.0085(11)
C15 0.0495(14) 0.0423(11) 0.0419(11) 0.0004(10) 0.0063(10) 0.0070(10)
C16 0.084(2) 0.0691(18) 0.0425(13) 0.0083(13) 0.0093(13) 0.0194(15)
C17 0.132(4) 0.123(3) 0.0495(17) -0.012(2) 0.001(2) -0.018(3)
C18 0.086(2) 0.0576(16) 0.0547(15) -0.0142(13) -0.0142(14) 0.0159(15)
C19 0.0572(15) 0.0398(11) 0.0407(11) -0.0030(10) 0.0055(10) 0.0075(10)
C20 0.0604(15) 0.0449(12) 0.0385(11) -0.0006(10) 0.0020(10) 0.0078(10)
C21 0.0539(14) 0.0379(11) 0.0383(11) 0.0030(9) -0.0024(9) 0.0032(10)
C22 0.088(2) 0.084(2) 0.0407(13) 0.0121(14) 0.0134(14) 0.0243(17)
C23 0.192(5) 0.147(4) 0.0484(19) -0.020(2) 0.011(3) 0.002(4)
C24 0.090(2) 0.0698(18) 0.0577(16) -0.0265(15) -0.0110(15) 0.0185(16)

loop_
_atom_type_symbol
_atom_type_description
_atom_type_scat_dispersion_real
_atom_type_scat_dispersion_imag
_atom_type_scat_source
C C 0.0033 0.0016 'International Tables Vol C Tables 4.2.6.8 and 6.1.1.4'
H H 0.0000 0.0000 'International Tables Vol C Tables 4.2.6.8 and 6.1.1.4'
O O 0.0106 0.0060 'International Tables Vol C Tables 4.2.6.8 and 6.1.1.4'
S S 0.1246 0.1234 'International Tables Vol C Tables 4.2.6.8 and 6.1.1.4'
Ru Ru -1.2594 0.8363 'International Tables Vol C Tables 4.2.6.8 and 6.1.1.4'

loop_
_geom_angle_atom_site_label_1
_geom_angle_atom_site_label_2
_geom_angle_atom_site_label_3
_geom_angle
_geom_angle_site_symmetry_1
_geom_angle_site_symmetry_3
_geom_angle_publ_flag
O3 Ru1 O2 85.94(6) . . ?
O3 Ru1 O1W 89.37(7) . . ?
O2 Ru1 O1W 89.49(7) . . ?
O3 Ru1 S1 85.28(5) . . ?
O2 Ru1 S1 87.31(5) . . ?
O1W Ru1 S1 173.94(5) . . ?
O3 Ru1 S2 90.64(5) . . ?
O2 Ru1 S2 176.59(5) . . ?
O1W Ru1 S2 90.53(6) . . ?
S1 Ru1 S2 92.36(3) . . ?
O3 Ru1 S3 173.06(5) . . ?
O2 Ru1 S3 87.84(5) . . ?
O1W Ru1 S3 87.48(6) . . ?
S1 Ru1 S3 97.53(3) . . ?
S2 Ru1 S3 95.57(3) . . ?
O11 S1 C1 107.69(14) . . ?
O11 S1 C2 106.76(14) . . ?
C1 S1 C2 98.53(16) . . ?
O11 S1 Ru1 120.23(9) . . ?
C1 S1 Ru1 110.34(10) . . ?
C2 S1 Ru1 111.04(10) . . ?
O12 S2 C3 107.00(14) . . ?
O12 S2 C4 105.29(14) . . ?
C3 S2 C4 100.20(18) . . ?
O12 S2 Ru1 117.01(8) . . ?
C3 S2 Ru1 110.36(11) . . ?
C4 S2 Ru1 115.38(11) . . ?
O13 S3 C5 107.95(15) . . ?
O13 S3 C6 105.39(16) . . ?
C5 S3 C6 98.23(17) . . ?
O13 S3 Ru1 119.64(9) . . ?
C5 S3 Ru1 113.11(11) . . ?
C6 S3 Ru1 110.14(11) . . ?
O5 Ru2 O6 85.81(6) . . ?
O5 Ru2 O2W 88.65(7) . . ?
O6 Ru2 O2W 89.96(7) . . ?
O5 Ru2 S4 85.70(5) . . ?
O6 Ru2 S4 86.71(5) . . ?
O2W Ru2 S4 173.64(5) . . ?
O5 Ru2 S6 90.36(5) . . ?
O6 Ru2 S6 176.16(5) . . ?
O2W Ru2 S6 90.09(5) . . ?
S4 Ru2 S6 92.87(3) . . ?
O5 Ru2 S5 173.52(5) . . ?
O6 Ru2 S5 88.25(5) . . ?
O2W Ru2 S5 88.77(5) . . ?
S4 Ru2 S5 96.55(3) . . ?
S6 Ru2 S5 95.59(3) . . ?
O14 S4 C7 107.11(14) . . ?
O14 S4 C8 107.41(12) . . ?
C7 S4 C8 98.58(17) . . ?
O14 S4 Ru2 120.42(8) . . ?
C7 S4 Ru2 110.61(10) . . ?
C8 S4 Ru2 110.45(10) . . ?
O15 S5 C9 108.39(16) . . ?
O15 S5 C10 105.17(13) . . ?
C9 S5 C10 98.50(17) . . ?
O15 S5 Ru2 121.29(9) . . ?
C9 S5 Ru2 111.32(11) . . ?
C10 S5 Ru2 109.59(10) . . ?
O16 S6 C12 107.49(14) . . ?
O16 S6 C11 105.31(12) . . ?
C12 S6 C11 100.63(16) . . ?
O16 S6 Ru2 117.14(8) . . ?
C12 S6 Ru2 110.26(10) . . ?
C11 S6 Ru2 114.54(10) . . ?
C13 O2 Ru1 129.19(15) . . ?
C19 O3 Ru1 126.45(16) . . ?
C21 O5 Ru2 126.80(15) . . ?
C15 O6 Ru2 129.80(16) . . ?
O1 C13 O2 125.8(2) . . ?
O1 C13 C14 120.4(2) . . ?
O2 C13 C14 113.9(2) . . ?
C15 C14 C13 106.23(18) . . ?
C15 C14 C16 116.5(2) . . ?
C13 C14 C16 114.4(2) . . ?
C15 C14 C18 116.0(2) . . ?
C13 C14 C18 114.7(2) . . ?
C16 C14 C18 88.7(2) . . ?
O7 C15 O6 126.0(2) . . ?
O7 C15 C14 121.0(2) . . ?
O6 C15 C14 113.0(2) . . ?
C17 C16 C14 90.0(2) . . ?
C16 C17 C18 92.2(2) . . ?
C17 C18 C14 88.3(2) . . ?
O4 C19 O3 125.7(2) . . ?
O4 C19 C20 121.4(2) . . ?
O3 C19 C20 112.8(2) . . ?
C21 C20 C19 107.81(18) . . ?
C21 C20 C22 114.2(2) . . ?
C19 C20 C22 116.1(2) . . ?
C21 C20 C24 116.7(2) . . ?
C19 C20 C24 112.8(2) . . ?
C22 C20 C24 88.6(2) . . ?
O8 C21 O5 125.6(2) . . ?
O8 C21 C20 121.6(2) . . ?
O5 C21 C20 112.8(2) . . ?
C23 C22 C20 89.6(3) . . ?
C22 C23 C24 92.3(2) . . ?
C23 C24 C20 89.3(3) . . ?

loop_
_geom_bond_atom_site_label_1
_geom_bond_atom_site_label_2
_geom_bond_distance
_geom_bond_site_symmetry_2
_geom_bond_publ_flag
Ru1 O3 2.0861(16) . ?
Ru1 O2 2.1110(16) . ?
Ru1 O1W 2.1288(17) . ?
Ru1 S1 2.2545(8) . ?
Ru1 S2 2.2703(7) . ?
Ru1 S3 2.2747(8) . ?
S1 O11 1.4799(19) . ?
S1 C1 1.779(3) . ?
S1 C2 1.787(3) . ?
S2 O12 1.4798(19) . ?
S2 C3 1.783(3) . ?
S2 C4 1.786(3) . ?
S3 O13 1.473(2) . ?
S3 C5 1.778(3) . ?
S3 C6 1.790(3) . ?
Ru2 O5 2.0896(15) . ?
Ru2 O6 2.1047(16) . ?
Ru2 O2W 2.1303(16) . ?
Ru2 S4 2.2561(8) . ?
Ru2 S6 2.2635(8) . ?
Ru2 S5 2.2731(7) . ?
S4 O14 1.4754(17) . ?
S4 C7 1.777(3) . ?
S4 C8 1.782(3) . ?
S5 O15 1.4791(19) . ?
S5 C9 1.773(3) . ?
S5 C10 1.784(3) . ?
S6 O16 1.4754(18) . ?
S6 C12 1.782(3) . ?
S6 C11 1.787(3) . ?
O1 C13 1.238(3) . ?
O2 C13 1.279(3) . ?
O3 C19 1.282(3) . ?
O4 C19 1.241(3) . ?
O5 C21 1.281(3) . ?
O6 C15 1.278(3) . ?
O7 C15 1.234(3) . ?
O8 C21 1.238(3) . ?
C13 C14 1.537(3) . ?
C14 C15 1.531(3) . ?
C14 C16 1.548(3) . ?
C14 C18 1.551(4) . ?
C16 C17 1.481(5) . ?
C17 C18 1.526(4) . ?
C19 C20 1.528(3) . ?
C20 C21 1.525(3) . ?
C20 C22 1.547(4) . ?
C20 C24 1.550(4) . ?
C22 C23 1.497(5) . ?
C23 C24 1.502(5) . ?

loop_
_geom_torsion_atom_site_label_1
_geom_torsion_atom_site_label_2
_geom_torsion_atom_site_label_3
_geom_torsion_atom_site_label_4
_geom_torsion
_geom_torsion_site_symmetry_1
_geom_torsion_site_symmetry_2
_geom_torsion_site_symmetry_3
_geom_torsion_site_symmetry_4
_geom_torsion_publ_flag
O3 Ru1 S1 O11 160.30(12) . . . . ?
O2 Ru1 S1 O11 -113.55(12) . . . . ?
O1W Ru1 S1 O11 -171.7(5) . . . . ?
S2 Ru1 S1 O11 69.85(11) . . . . ?
S3 Ru1 S1 O11 -26.09(11) . . . . ?
O3 Ru1 S1 C1 -73.47(13) . . . . ?
O2 Ru1 S1 C1 12.68(13) . . . . ?
O1W Ru1 S1 C1 -45.5(5) . . . . ?
S2 Ru1 S1 C1 -163.92(12) . . . . ?
S3 Ru1 S1 C1 100.15(12) . . . . ?
O3 Ru1 S1 C2 34.72(12) . . . . ?
O2 Ru1 S1 C2 120.87(12) . . . . ?
O1W Ru1 S1 C2 62.7(5) . . . . ?
S2 Ru1 S1 C2 -55.73(12) . . . . ?
S3 Ru1 S1 C2 -151.66(12) . . . . ?
O3 Ru1 S2 O12 -16.39(11) . . . . ?
O2 Ru1 S2 O12 -15.4(8) . . . . ?
O1W Ru1 S2 O12 -105.77(12) . . . . ?
S1 Ru1 S2 O12 68.91(10) . . . . ?
S3 Ru1 S2 O12 166.71(10) . . . . ?
O3 Ru1 S2 C3 106.24(14) . . . . ?
O2 Ru1 S2 C3 107.2(8) . . . . ?
O1W Ru1 S2 C3 16.86(14) . . . . ?
S1 Ru1 S2 C3 -168.46(13) . . . . ?
S3 Ru1 S2 C3 -70.66(13) . . . . ?
O3 Ru1 S2 C4 -141.11(16) . . . . ?
O2 Ru1 S2 C4 -140.1(8) . . . . ?
O1W Ru1 S2 C4 129.52(16) . . . . ?
S1 Ru1 S2 C4 -55.81(15) . . . . ?
S3 Ru1 S2 C4 42.00(15) . . . . ?
O3 Ru1 S3 O13 -152.4(4) . . . . ?
O2 Ru1 S3 O13 -178.86(13) . . . . ?
O1W Ru1 S3 O13 -89.27(14) . . . . ?
S1 Ru1 S3 O13 94.15(13) . . . . ?
S2 Ru1 S3 O13 1.02(13) . . . . ?
O3 Ru1 S3 C5 78.7(4) . . . . ?
O2 Ru1 S3 C5 52.22(13) . . . . ?
O1W Ru1 S3 C5 141.80(14) . . . . ?
S1 Ru1 S3 C5 -34.78(13) . . . . ?
S2 Ru1 S3 C5 -127.91(13) . . . . ?
O3 Ru1 S3 C6 -30.1(4) . . . . ?
O2 Ru1 S3 C6 -56.58(15) . . . . ?
O1W Ru1 S3 C6 33.01(15) . . . . ?
S1 Ru1 S3 C6 -143.58(14) . . . . ?
S2 Ru1 S3 C6 123.29(14) . . . . ?
O5 Ru2 S4 O14 161.45(11) . . . . ?
O6 Ru2 S4 O14 -112.51(11) . . . . ?
O2W Ru2 S4 O14 -171.1(5) . . . . ?
S6 Ru2 S4 O14 71.31(10) . . . . ?
S5 Ru2 S4 O14 -24.65(10) . . . . ?
O5 Ru2 S4 C7 -72.72(15) . . . . ?
O6 Ru2 S4 C7 13.31(15) . . . . ?
O2W Ru2 S4 C7 -45.3(5) . . . . ?
S6 Ru2 S4 C7 -162.87(14) . . . . ?
S5 Ru2 S4 C7 101.17(14) . . . . ?
O5 Ru2 S4 C8 35.35(12) . . . . ?
O6 Ru2 S4 C8 121.39(12) . . . . ?
O2W Ru2 S4 C8 62.8(5) . . . . ?
S6 Ru2 S4 C8 -54.79(12) . . . . ?
S5 Ru2 S4 C8 -150.75(11) . . . . ?
O5 Ru2 S5 O15 -162.4(4) . . . . ?
O6 Ru2 S5 O15 174.09(12) . . . . ?
O2W Ru2 S5 O15 -95.91(12) . . . . ?
S4 Ru2 S5 O15 87.61(11) . . . . ?
S6 Ru2 S5 O15 -5.94(11) . . . . ?
O5 Ru2 S5 C9 68.3(4) . . . . ?
O6 Ru2 S5 C9 44.78(16) . . . . ?
O2W Ru2 S5 C9 134.77(16) . . . . ?
S4 Ru2 S5 C9 -41.71(15) . . . . ?
S6 Ru2 S5 C9 -135.26(15) . . . . ?
O5 Ru2 S5 C10 -39.6(4) . . . . ?
O6 Ru2 S5 C10 -63.13(12) . . . . ?
O2W Ru2 S5 C10 26.87(12) . . . . ?
S4 Ru2 S5 C10 -149.62(11) . . . . ?
S6 Ru2 S5 C10 116.84(12) . . . . ?
O5 Ru2 S6 O16 -10.95(10) . . . . ?
O6 Ru2 S6 O16 -8.9(7) . . . . ?
O2W Ru2 S6 O16 -99.60(11) . . . . ?
S4 Ru2 S6 O16 74.76(10) . . . . ?
S5 Ru2 S6 O16 171.63(9) . . . . ?
O5 Ru2 S6 C12 112.35(13) . . . . ?
O6 Ru2 S6 C12 114.4(7) . . . . ?
O2W Ru2 S6 C12 23.71(13) . . . . ?
S4 Ru2 S6 C12 -161.93(12) . . . . ?
S5 Ru2 S6 C12 -65.06(13) . . . . ?
O5 Ru2 S6 C11 -135.02(12) . . . . ?
O6 Ru2 S6 C11 -132.9(7) . . . . ?
O2W Ru2 S6 C11 136.33(13) . . . . ?
S4 Ru2 S6 C11 -49.31(12) . . . . ?
S5 Ru2 S6 C11 47.56(12) . . . . ?
O3 Ru1 O2 C13 -78.4(2) . . . . ?
O1W Ru1 O2 C13 11.0(2) . . . . ?
S1 Ru1 O2 C13 -163.88(19) . . . . ?
S2 Ru1 O2 C13 -79.4(8) . . . . ?
S3 Ru1 O2 C13 98.48(19) . . . . ?
O2 Ru1 O3 C19 115.73(18) . . . . ?
O1W Ru1 O3 C19 26.19(18) . . . . ?
S1 Ru1 O3 C19 -156.64(17) . . . . ?
S2 Ru1 O3 C19 -64.33(17) . . . . ?
S3 Ru1 O3 C19 89.2(4) . . . . ?
O6 Ru2 O5 C21 115.06(18) . . . . ?
O2W Ru2 O5 C21 25.00(18) . . . . ?
S4 Ru2 O5 C21 -157.93(17) . . . . ?
S6 Ru2 O5 C21 -65.08(17) . . . . ?
S5 Ru2 O5 C21 91.5(4) . . . . ?
O5 Ru2 O6 C15 -79.75(19) . . . . ?
O2W Ru2 O6 C15 8.90(19) . . . . ?
S4 Ru2 O6 C15 -165.67(19) . . . . ?
S6 Ru2 O6 C15 -81.8(7) . . . . ?
S5 Ru2 O6 C15 97.67(19) . . . . ?
Ru1 O2 C13 O1 -12.8(4) . . . . ?
Ru1 O2 C13 C14 166.53(14) . . . . ?
O1 C13 C14 C15 102.0(3) . . . . ?
O2 C13 C14 C15 -77.4(2) . . . . ?
O1 C13 C14 C16 -128.0(3) . . . . ?
O2 C13 C14 C16 52.6(3) . . . . ?
O1 C13 C14 C18 -27.5(3) . . . . ?
O2 C13 C14 C18 153.1(2) . . . . ?
Ru2 O6 C15 O7 -14.6(4) . . . . ?
Ru2 O6 C15 C14 165.17(14) . . . . ?
C13 C14 C15 O7 100.2(3) . . . . ?
C16 C14 C15 O7 -28.6(3) . . . . ?
C18 C14 C15 O7 -131.1(3) . . . . ?
C13 C14 C15 O6 -79.6(2) . . . . ?
C16 C14 C15 O6 151.6(2) . . . . ?
C18 C14 C15 O6 49.1(3) . . . . ?
C15 C14 C16 C17 -125.1(3) . . . . ?
C13 C14 C16 C17 110.1(3) . . . . ?
C18 C14 C16 C17 -6.5(3) . . . . ?
C14 C16 C17 C18 6.6(3) . . . . ?
C16 C17 C18 C14 -6.6(3) . . . . ?
C15 C14 C18 C17 125.4(3) . . . . ?
C13 C14 C18 C17 -110.1(3) . . . . ?
C16 C14 C18 C17 6.3(3) . . . . ?
Ru1 O3 C19 O4 -5.6(3) . . . . ?
Ru1 O3 C19 C20 173.09(13) . . . . ?
O4 C19 C20 C21 -127.5(2) . . . . ?
O3 C19 C20 C21 53.8(2) . . . . ?
O4 C19 C20 C22 2.1(3) . . . . ?
O3 C19 C20 C22 -176.6(2) . . . . ?
O4 C19 C20 C24 102.2(3) . . . . ?
O3 C19 C20 C24 -76.5(3) . . . . ?
Ru2 O5 C21 O8 -8.4(3) . . . . ?
Ru2 O5 C21 C20 170.78(13) . . . . ?
C19 C20 C21 O8 -120.4(2) . . . . ?
C22 C20 C21 O8 109.0(3) . . . . ?
C24 C20 C21 O8 7.7(3) . . . . ?
C19 C20 C21 O5 60.4(2) . . . . ?
C22 C20 C21 O5 -70.2(3) . . . . ?
C24 C20 C21 O5 -171.5(2) . . . . ?
C21 C20 C22 C23 -122.7(3) . . . . ?
C19 C20 C22 C23 110.9(3) . . . . ?
C24 C20 C22 C23 -3.9(3) . . . . ?
C20 C22 C23 C24 4.0(3) . . . . ?
C22 C23 C24 C20 -4.0(3) . . . . ?
C21 C20 C24 C23 120.4(3) . . . . ?
C19 C20 C24 C23 -114.0(3) . . . . ?
C22 C20 C24 C23 3.9(3) . . . . ?
